data_1502459
loop_
_publ_author_name
'Ward, Amanda F.'
'Wolfe, John P.'

_publ_section_title
;
 Stereoselective synthesis of substituted 1,3-oxazolidines via
 Pd-catalyzed carboamination reactions of O-vinyl-1,2-amino alcohols.
;
_journal_issue 17
_journal_name_full 'Organic letters'
_journal_page_first 4728
_journal_page_last 4731
_journal_paper_doi 10.1021/ol2020048
_journal_volume 13
_journal_year 2011
_chemical_formula_moiety 'C27 H29 N O3'
_chemical_formula_sum 'C27 H29 N O3'
_chemical_formula_weight 415.51
_chemical_name_systematic
;
 ?
;
_space_group_IT_number 15
_symmetry_cell_setting monoclinic
_symmetry_space_group_name_Hall '-I 2ya'
_symmetry_space_group_name_H-M 'I 1 2/a 1'
_atom_sites_solution_hydrogens geom
_atom_sites_solution_primary direct
_atom_sites_solution_secondary difmap
_audit_creation_method SHELXL-97
_cell_angle_alpha 90.00
_cell_angle_beta 113.480(8)
_cell_angle_gamma 90.00
_cell_formula_units_Z 8
_cell_length_a 27.1086(4)
_cell_length_b 5.97410(10)
_cell_length_c 29.628(2)
_cell_measurement_reflns_used 21046
_cell_measurement_temperature 85(2)
_cell_measurement_theta_max 68.20
_cell_measurement_theta_min 3.30
_cell_volume 4400.9(4)
_computing_cell_refinement 'CrystalClear-SM Expert 2.0 r5'
_computing_data_collection 'CrystalClear-SM Expert 2.0 r5 (Rigaku, 2010)'
_computing_data_reduction 'CrystalClear-SM Expert 2.0 r5'
_computing_molecular_graphics 'Bruker SHELXTL'
_computing_publication_material 'Bruker SHELXTL'
_computing_structure_refinement 'SHELXL-97 (Sheldrick, 2008)'
_computing_structure_solution 'SHELXS-97 (Sheldrick, 2008)'
_diffrn_ambient_temperature 85(2)
_diffrn_detector_area_resol_mean 14.629
_diffrn_measured_fraction_theta_full 0.999
_diffrn_measured_fraction_theta_max 1.000
_diffrn_measurement_device_type 'Rigaku Saturn774+ CCD'
_diffrn_measurement_method \w
_diffrn_radiation_monochromator confocal
_diffrn_radiation_source 'micro-focus rotating anode'
_diffrn_radiation_type CuK\a
_diffrn_radiation_wavelength 1.54187
_diffrn_reflns_av_R_equivalents 0.1455
_diffrn_reflns_av_sigmaI/netI 0.0851
_diffrn_reflns_limit_h_max 32
_diffrn_reflns_limit_h_min -32
_diffrn_reflns_limit_k_max 7
_diffrn_reflns_limit_k_min -7
_diffrn_reflns_limit_l_max 35
_diffrn_reflns_limit_l_min -35
_diffrn_reflns_number 41325
_diffrn_reflns_theta_full 68.20
_diffrn_reflns_theta_max 68.20
_diffrn_reflns_theta_min 3.25
_exptl_absorpt_coefficient_mu 0.642
_exptl_absorpt_correction_T_max 0.994
_exptl_absorpt_correction_T_min 0.649
_exptl_absorpt_correction_type multi-scan
_exptl_absorpt_process_details 'Jacobson, R. (1998) Private communication'
_exptl_crystal_colour colorless
_exptl_crystal_density_diffrn 1.254
_exptl_crystal_density_method 'not measured'
_exptl_crystal_description needle
_exptl_crystal_F_000 1776
_exptl_crystal_size_max 0.20
_exptl_crystal_size_mid 0.04
_exptl_crystal_size_min 0.01
_refine_diff_density_max 0.284
_refine_diff_density_min -0.324
_refine_diff_density_rms 0.066
_refine_ls_extinction_method none
_refine_ls_goodness_of_fit_ref 1.090
_refine_ls_hydrogen_treatment constr
_refine_ls_matrix_type full
_refine_ls_number_parameters 283
_refine_ls_number_reflns 4025
_refine_ls_number_restraints 0
_refine_ls_restrained_S_all 1.090
_refine_ls_R_factor_all 0.0915
_refine_ls_R_factor_gt 0.0672
_refine_ls_shift/su_max 0.000
_refine_ls_shift/su_mean 0.000
_refine_ls_structure_factor_coef Fsqd
_refine_ls_weighting_details 'calc w=1/[\s^2^(Fo^2^)+(0.1039P)^2^+1.3146P] where P=(Fo^2^+2Fc^2^)/3'
_refine_ls_weighting_scheme calc
_refine_ls_wR_factor_gt 0.1750
_refine_ls_wR_factor_ref 0.1983
_reflns_number_gt 2739
_reflns_number_total 4025
_reflns_threshold_expression >2sigma(I)
_cod_data_source_file ol2020048_si_002.cif
_cod_data_source_block aw1721a
_cod_original_cell_volume 4400.9(3)
_cod_original_sg_symbol_H-M 'I 2/a'
_cod_database_code 1502459

loop_
_symmetry_equiv_pos_as_xyz
'x, y, z'
'-x+1/2, y, -z'
'x+1/2, y+1/2, z+1/2'
'-x+1, y+1/2, -z+1/2'
'-x, -y, -z'
'x-1/2, -y, z'
'-x+1/2, -y+1/2, -z+1/2'
'x, -y+1/2, z+1/2'

loop_
_atom_site_label
_atom_site_type_symbol
_atom_site_fract_x
_atom_site_fract_y
_atom_site_fract_z
_atom_site_U_iso_or_equiv
_atom_site_adp_type
_atom_site_occupancy
_atom_site_symmetry_multiplicity
_atom_site_calc_flag
_atom_site_refinement_flags
N1 N 0.99144(8) 0.3586(4) 0.07500(8) 0.0319(5) Uani 1 1 d .
O1 O 0.93120(8) 0.0736(4) 0.04899(7) 0.0389(5) Uani 1 1 d .
O2 O 0.90540(7) 0.4307(3) 0.05701(7) 0.0344(5) Uani 1 1 d .
O3 O 1.04453(7) 0.6246(3) 0.06216(7) 0.0348(5) Uani 1 1 d .
C1 C 0.84910(10) 0.3749(5) 0.04733(10) 0.0333(7) Uani 1 1 d .
C2 C 0.82536(11) 0.6017(5) 0.04918(11) 0.0394(7) Uani 1 1 d .
H2A H 0.8451 0.6699 0.0815 0.059 Uiso 1 1 calc R
H2B H 0.7875 0.5843 0.0438 0.059 Uiso 1 1 calc R
H2C H 0.8281 0.6980 0.0235 0.059 Uiso 1 1 calc R
C3 C 0.84760(11) 0.2248(5) 0.08825(10) 0.0384(7) Uani 1 1 d .
H3A H 0.8640 0.0800 0.0870 0.058 Uiso 1 1 calc R
H3B H 0.8102 0.2020 0.0840 0.058 Uiso 1 1 calc R
H3C H 0.8677 0.2958 0.1202 0.058 Uiso 1 1 calc R
C4 C 0.82209(11) 0.2679(5) -0.00282(10) 0.0369(7) Uani 1 1 d .
H4A H 0.8277 0.3617 -0.0275 0.055 Uiso 1 1 calc R
H4B H 0.7835 0.2533 -0.0111 0.055 Uiso 1 1 calc R
H4C H 0.8376 0.1194 -0.0024 0.055 Uiso 1 1 calc R
C5 C 0.94101(10) 0.2713(5) 0.05899(9) 0.0321(6) Uani 1 1 d .
C6 C 1.03666(11) 0.2349(5) 0.07318(11) 0.0384(7) Uani 1 1 d .
H6A H 1.0244 0.1085 0.0497 0.046 Uiso 1 1 calc R
H6B H 1.0601 0.1768 0.1061 0.046 Uiso 1 1 calc R
C7 C 1.06571(11) 0.4125(5) 0.05552(10) 0.0333(6) Uani 1 1 d .
H7A H 1.0561 0.3896 0.0196 0.040 Uiso 1 1 calc R
C8 C 1.00621(11) 0.5931(5) 0.08385(9) 0.0316(6) Uani 1 1 d .
H8A H 0.9740 0.6902 0.0671 0.038 Uiso 1 1 calc R
C9 C 1.12629(11) 0.4010(5) 0.08226(9) 0.0335(7) Uani 1 1 d .
C10 C 1.15227(11) 0.2110(5) 0.07564(10) 0.0395(7) Uani 1 1 d .
H10A H 1.1319 0.0951 0.0544 0.047 Uiso 1 1 calc R
C11 C 1.20764(12) 0.1888(6) 0.09969(11) 0.0437(8) Uani 1 1 d .
H11A H 1.2249 0.0575 0.0952 0.052 Uiso 1 1 calc R
C12 C 1.23777(12) 0.3583(6) 0.13032(11) 0.0430(8) Uani 1 1 d .
H12A H 1.2757 0.3434 0.1469 0.052 Uiso 1 1 calc R
C13 C 1.21233(11) 0.5481(6) 0.13646(10) 0.0397(7) Uani 1 1 d .
H13A H 1.2329 0.6650 0.1572 0.048 Uiso 1 1 calc R
C14 C 1.15676(11) 0.5703(5) 0.11263(10) 0.0371(7) Uani 1 1 d .
H14A H 1.1396 0.7019 0.1172 0.044 Uiso 1 1 calc R
C15 C 1.03227(11) 0.6476(5) 0.13876(9) 0.0347(7) Uani 1 1 d .
H15A H 1.0635 0.5474 0.1548 0.042 Uiso 1 1 calc R
H15B H 1.0457 0.8035 0.1430 0.042 Uiso 1 1 calc R
C16 C 0.99392(11) 0.6214(5) 0.16382(9) 0.0338(7) Uani 1 1 d .
C17 C 0.95817(11) 0.7916(5) 0.16224(9) 0.0339(6) Uani 1 1 d .
H17A H 0.9585 0.9274 0.1457 0.041 Uiso 1 1 calc R
C18 C 0.92230(11) 0.7662(5) 0.18436(10) 0.0345(7) Uani 1 1 d .
H18A H 0.8982 0.8847 0.1826 0.041 Uiso 1 1 calc R
C19 C 0.92070(10) 0.5698(5) 0.20932(9) 0.0322(6) Uani 1 1 d .
C20 C 0.95609(11) 0.3991(5) 0.21074(9) 0.0331(7) Uani 1 1 d .
H20A H 0.9559 0.2636 0.2274 0.040 Uiso 1 1 calc R
C21 C 0.99188(11) 0.4242(5) 0.18794(9) 0.0334(6) Uani 1 1 d .
H21A H 1.0153 0.3044 0.1889 0.040 Uiso 1 1 calc R
C22 C 0.88280(11) 0.5442(5) 0.23405(9) 0.0329(6) Uani 1 1 d .
C23 C 0.87175(11) 0.7214(5) 0.25930(9) 0.0355(7) Uani 1 1 d .
H23A H 0.8880 0.8630 0.2600 0.043 Uiso 1 1 calc R
C24 C 0.83767(11) 0.6952(5) 0.28334(10) 0.0386(7) Uani 1 1 d .
H24A H 0.8309 0.8179 0.3005 0.046 Uiso 1 1 calc R
C25 C 0.81339(12) 0.4913(6) 0.28253(11) 0.0427(7) Uani 1 1 d .
H25A H 0.7902 0.4735 0.2993 0.051 Uiso 1 1 calc R
C26 C 0.82293(11) 0.3124(6) 0.25722(10) 0.0403(7) Uani 1 1 d .
H26A H 0.8059 0.1723 0.2562 0.048 Uiso 1 1 calc R
C27 C 0.85746(11) 0.3399(5) 0.23351(10) 0.0375(7) Uani 1 1 d .
H27A H 0.8641 0.2167 0.2164 0.045 Uiso 1 1 calc R

loop_
_atom_site_aniso_label
_atom_site_aniso_U_11
_atom_site_aniso_U_22
_atom_site_aniso_U_33
_atom_site_aniso_U_23
_atom_site_aniso_U_13
_atom_site_aniso_U_12
N1 0.0272(11) 0.0319(14) 0.0369(12) -0.0008(10) 0.0130(9) -0.0006(10)
O1 0.0365(11) 0.0323(13) 0.0481(11) -0.0017(9) 0.0169(9) -0.0022(9)
O2 0.0265(9) 0.0343(12) 0.0426(10) 0.0003(9) 0.0138(8) 0.0010(8)
O3 0.0346(10) 0.0363(12) 0.0378(10) 0.0029(9) 0.0189(8) 0.0014(8)
C1 0.0279(14) 0.0371(18) 0.0351(13) -0.0001(12) 0.0127(11) -0.0033(12)
C2 0.0334(15) 0.0404(19) 0.0437(15) -0.0031(13) 0.0145(12) -0.0002(13)
C3 0.0368(15) 0.0424(19) 0.0362(14) 0.0023(13) 0.0148(12) -0.0004(13)
C4 0.0351(15) 0.0444(19) 0.0315(13) -0.0024(13) 0.0136(11) -0.0039(13)
C5 0.0288(14) 0.0354(19) 0.0322(13) 0.0046(12) 0.0120(11) 0.0016(12)
C6 0.0356(15) 0.0358(18) 0.0485(16) 0.0003(13) 0.0218(13) 0.0046(13)
C7 0.0334(14) 0.0353(17) 0.0344(14) -0.0025(12) 0.0169(11) 0.0021(12)
C8 0.0313(14) 0.0335(17) 0.0320(13) -0.0020(12) 0.0147(11) -0.0020(12)
C9 0.0377(15) 0.0348(18) 0.0305(13) 0.0013(12) 0.0163(11) 0.0000(12)
C10 0.0351(16) 0.0433(19) 0.0414(15) -0.0047(14) 0.0166(13) -0.0013(13)
C11 0.0406(17) 0.043(2) 0.0505(17) -0.0002(15) 0.0217(14) 0.0022(14)
C12 0.0362(16) 0.051(2) 0.0395(15) -0.0010(14) 0.0127(13) -0.0025(14)
C13 0.0347(15) 0.049(2) 0.0332(14) -0.0042(13) 0.0105(12) -0.0078(14)
C14 0.0393(16) 0.0391(18) 0.0347(14) -0.0008(13) 0.0168(12) -0.0006(13)
C15 0.0344(14) 0.0394(18) 0.0294(13) -0.0029(12) 0.0118(11) -0.0032(13)
C16 0.0352(15) 0.0361(18) 0.0280(13) -0.0009(12) 0.0102(11) -0.0018(12)
C17 0.0406(15) 0.0310(17) 0.0294(13) 0.0022(11) 0.0132(11) 0.0003(12)
C18 0.0377(15) 0.0326(17) 0.0359(14) 0.0003(12) 0.0173(12) 0.0031(12)
C19 0.0300(14) 0.0352(17) 0.0295(12) -0.0027(12) 0.0100(11) -0.0016(12)
C20 0.0359(15) 0.0309(18) 0.0308(13) 0.0011(11) 0.0115(11) -0.0003(12)
C21 0.0295(14) 0.0361(17) 0.0322(13) -0.0018(12) 0.0099(11) 0.0033(12)
C22 0.0321(14) 0.0358(18) 0.0279(12) -0.0009(12) 0.0087(11) -0.0030(12)
C23 0.0382(15) 0.0354(18) 0.0320(13) 0.0001(12) 0.0130(12) -0.0014(13)
C24 0.0384(16) 0.047(2) 0.0320(14) -0.0029(13) 0.0161(12) 0.0023(14)
C25 0.0413(16) 0.050(2) 0.0411(15) 0.0025(14) 0.0211(13) 0.0017(14)
C26 0.0373(16) 0.0417(19) 0.0404(15) 0.0059(14) 0.0139(12) -0.0012(13)
C27 0.0383(16) 0.0362(18) 0.0404(15) -0.0022(13) 0.0182(13) 0.0004(13)

loop_
_atom_type_symbol
_atom_type_description
_atom_type_scat_dispersion_real
_atom_type_scat_dispersion_imag
_atom_type_scat_source
C C 0.0181 0.0091 'International Tables Vol C Tables 4.2.6.8 and 6.1.1.4'
H H 0.0000 0.0000 'International Tables Vol C Tables 4.2.6.8 and 6.1.1.4'
N N 0.0311 0.0180 'International Tables Vol C Tables 4.2.6.8 and 6.1.1.4'
O O 0.0492 0.0322 'International Tables Vol C Tables 4.2.6.8 and 6.1.1.4'

loop_
_geom_angle_atom_site_label_1
_geom_angle_atom_site_label_2
_geom_angle_atom_site_label_3
_geom_angle
C5 N1 C6 122.6(2)
C5 N1 C8 126.8(2)
C6 N1 C8 108.8(2)
C5 O2 C1 121.3(2)
C8 O3 C7 110.24(19)
O2 C1 C2 102.3(2)
O2 C1 C4 110.2(2)
C2 C1 C4 111.6(2)
O2 C1 C3 109.4(2)
C2 C1 C3 110.6(2)
C4 C1 C3 112.2(2)
O1 C5 O2 126.4(2)
O1 C5 N1 123.2(3)
O2 C5 N1 110.5(3)
N1 C6 C7 102.5(2)
O3 C7 C9 112.2(2)
O3 C7 C6 106.0(2)
C9 C7 C6 112.8(2)
O3 C8 N1 104.0(2)
O3 C8 C15 109.8(2)
N1 C8 C15 112.0(2)
C14 C9 C10 118.9(3)
C14 C9 C7 123.2(3)
C10 C9 C7 117.9(2)
C11 C10 C9 120.7(3)
C12 C11 C10 120.0(3)
C13 C12 C11 119.5(3)
C12 C13 C14 120.6(3)
C9 C14 C13 120.3(3)
C16 C15 C8 112.7(2)
C21 C16 C17 117.8(2)
C21 C16 C15 121.2(2)
C17 C16 C15 121.0(3)
C18 C17 C16 121.1(3)
C17 C18 C19 121.3(3)
C20 C19 C18 117.8(2)
C20 C19 C22 120.9(3)
C18 C19 C22 121.4(2)
C19 C20 C21 120.8(3)
C16 C21 C20 121.2(3)
C23 C22 C27 117.3(2)
C23 C22 C19 121.6(3)
C27 C22 C19 121.1(2)
C24 C23 C22 121.4(3)
C25 C24 C23 120.2(3)
C24 C25 C26 119.9(3)
C27 C26 C25 119.4(3)
C26 C27 C22 121.7(3)

loop_
_geom_bond_atom_site_label_1
_geom_bond_atom_site_label_2
_geom_bond_distance
N1 C5 1.360(3)
N1 C6 1.451(3)
N1 C8 1.452(4)
O1 C5 1.221(3)
O2 C5 1.341(3)
O2 C1 1.474(3)
O3 C8 1.435(3)
O3 C7 1.436(3)
C1 C2 1.510(4)
C1 C4 1.512(4)
C1 C3 1.522(4)
C6 C7 1.533(4)
C7 C9 1.514(4)
C8 C15 1.528(4)
C9 C14 1.386(4)
C9 C10 1.390(4)
C10 C11 1.388(4)
C11 C12 1.387(4)
C12 C13 1.376(4)
C13 C14 1.392(4)
C15 C16 1.507(4)
C16 C21 1.391(4)
C16 C17 1.393(4)
C17 C18 1.381(4)
C18 C19 1.397(4)
C19 C20 1.389(4)
C19 C22 1.488(4)
C20 C21 1.394(4)
C22 C23 1.396(4)
C22 C27 1.397(4)
C23 C24 1.382(4)
C24 C25 1.380(4)
C25 C26 1.388(4)
C26 C27 1.386(4)
